data_4333373
loop_
_publ_author_name
'Seidel, Wolfram W.'
'Meel, Matthias J.'
'Radius, Udo'
'Schaffrath, Markus'
'Pape, Tania'

_publ_section_title
;
 On the Prospects of Polynuclear Complexes with Acetylenedithiolate
 Bridging Units
;
_journal_issue 23
_journal_name_full 'Inorganic Chemistry'
_journal_page_first 9616
_journal_page_last 9629
_journal_paper_doi 10.1021/ic7008286
_journal_volume 46
_journal_year 2007
_chemical_formula_sum 'C82 H94 B2 Mo2 N14 O2 Pd S4'
_chemical_formula_weight 1755.85
_chemical_name_systematic
; 
 ? 
;
_space_group_IT_number 2
_symmetry_cell_setting triclinic
_symmetry_space_group_name_Hall '-P 1'
_symmetry_space_group_name_H-M 'P -1'
_atom_sites_solution_hydrogens geom
_atom_sites_solution_primary direct
_atom_sites_solution_secondary difmap
_audit_creation_method SHELXL-97
_cell_angle_alpha 98.510(3)
_cell_angle_beta 99.285(3)
_cell_angle_gamma 108.812(3)
_cell_formula_units_Z 1
_cell_length_a 11.2667(17)
_cell_length_b 13.802(2)
_cell_length_c 14.509(2)
_cell_measurement_reflns_used 900
_cell_measurement_temperature 153(2)
_cell_measurement_theta_max 22.5
_cell_measurement_theta_min 1
_cell_volume 2058.8(5)
_computing_cell_refinement 'SAINT (Bruker AXS, 2000)'
_computing_data_collection 'SMART (Bruker AXS, 2000)'
_computing_data_reduction 'SAINT,SADABS (Bruker AXS, 2000)'
_computing_molecular_graphics
;
ORTEP3,L.J. Farrugia, J. Appl. Cryst. (1997) 30, 565
;
_computing_structure_refinement 'SHELXL-97 (Sheldrick, 1997)'
_computing_structure_solution 'SHELXS-97 (Sheldrick, 1990)'
_diffrn_ambient_temperature 153(2)
_diffrn_detector_area_resol_mean 80
_diffrn_measured_fraction_theta_full 0.998
_diffrn_measured_fraction_theta_max 0.998
_diffrn_measurement_device_type 'CCD area detector'
_diffrn_measurement_method 'Omega and Phi scans'
_diffrn_radiation_monochromator graphite
_diffrn_radiation_source 'rotating anode'
_diffrn_radiation_type MoK\a
_diffrn_radiation_wavelength 0.71073
_diffrn_reflns_av_R_equivalents 0.0393
_diffrn_reflns_av_sigmaI/netI 0.0627
_diffrn_reflns_limit_h_max 14
_diffrn_reflns_limit_h_min -14
_diffrn_reflns_limit_k_max 17
_diffrn_reflns_limit_k_min -17
_diffrn_reflns_limit_l_max 18
_diffrn_reflns_limit_l_min -18
_diffrn_reflns_number 20269
_diffrn_reflns_theta_full 27.50
_diffrn_reflns_theta_max 27.50
_diffrn_reflns_theta_min 1.46
_exptl_absorpt_coefficient_mu 0.672
_exptl_absorpt_correction_T_max 0.9736
_exptl_absorpt_correction_T_min 0.8773
_exptl_absorpt_correction_type multi-scan
_exptl_absorpt_process_details
; 
 Corrections were done with the SADABS program, utilizing the none merged
 raw data obtained from the integration process. Integration and final cell
 refinement were done with SAINT.

 SADABS reports ratio of Tmin/Tmax = 0.857837   

;
_exptl_crystal_colour 'dark red'
_exptl_crystal_density_diffrn 1.416
_exptl_crystal_density_method 'not measured'
_exptl_crystal_description sticks
_exptl_crystal_F_000 904
_exptl_crystal_size_max 0.20
_exptl_crystal_size_mid 0.05
_exptl_crystal_size_min 0.04
_refine_diff_density_max 0.821
_refine_diff_density_min -0.488
_refine_diff_density_rms 0.091
_refine_ls_extinction_method none
_refine_ls_goodness_of_fit_ref 1.018
_refine_ls_hydrogen_treatment noref
_refine_ls_matrix_type full
_refine_ls_number_parameters 514
_refine_ls_number_reflns 9427
_refine_ls_number_restraints 6
_refine_ls_restrained_S_all 1.020
_refine_ls_R_factor_all 0.0644
_refine_ls_R_factor_gt 0.0432
_refine_ls_shift/su_max 0.001
_refine_ls_shift/su_mean 0.000
_refine_ls_structure_factor_coef Fsqd
_refine_ls_weighting_details 'calc w=1/[\s^2^(Fo^2^)+(0.0552P)^2^+0.0723P] where P=(Fo^2^+2Fc^2^)/3'
_refine_ls_weighting_scheme calc
_refine_ls_wR_factor_gt 0.1007
_refine_ls_wR_factor_ref 0.1107
_reflns_number_gt 7100
_reflns_number_total 9427
_reflns_threshold_expression >2sigma(I)
_cod_data_source_file ic7008286sup2.cif
_cod_data_source_block sad
_cod_original_cell_volume 2058.9(5)
_cod_original_sg_symbol_H-M P-1
_cod_database_code 4333373

loop_
_symmetry_equiv_pos_as_xyz
'x, y, z'
'-x, -y, -z'

loop_
_atom_site_label
_atom_site_type_symbol
_atom_site_fract_x
_atom_site_fract_y
_atom_site_fract_z
_atom_site_U_iso_or_equiv
_atom_site_adp_type
_atom_site_occupancy
_atom_site_symmetry_multiplicity
_atom_site_calc_flag
_atom_site_refinement_flags
_atom_site_disorder_assembly
_atom_site_disorder_group
Pd1 Pd 1.0000 1.0000 0.5000 0.02603(10) Uani 1 2 d S . .
S1 S 0.82843(8) 0.84251(7) 0.47468(6) 0.0311(2) Uani 1 1 d . . .
S2 S 1.10337(8) 0.96533(7) 0.63755(6) 0.02926(19) Uani 1 1 d . . .
C1 C 0.8829(3) 0.8009(3) 0.5708(2) 0.0254(7) Uani 1 1 d . . .
C2 C 0.9908(3) 0.8499(2) 0.6392(2) 0.0249(7) Uani 1 1 d . . .
Mo1 Mo 0.89731(2) 0.71061(2) 0.667553(19) 0.02128(8) Uani 1 1 d . . .
O3 O 0.6750(2) 0.5978(2) 0.48686(18) 0.0403(6) Uani 1 1 d . . .
C3 C 0.7584(3) 0.6367(3) 0.5534(2) 0.0283(7) Uani 1 1 d . . .
N1 N 0.6809(3) 0.7825(2) 0.7523(2) 0.0294(6) Uani 1 1 d . . .
C4 C 0.7608(3) 0.7570(2) 0.7258(2) 0.0241(7) Uani 1 1 d . . .
N2 N 0.8340(2) 0.5599(2) 0.7180(2) 0.0262(6) Uani 1 1 d . . .
N3 N 0.9265(2) 0.5235(2) 0.75727(19) 0.0258(6) Uani 1 1 d . . .
N4 N 1.0380(2) 0.6455(2) 0.62012(18) 0.0237(6) Uani 1 1 d . . .
N5 N 1.1078(2) 0.6089(2) 0.68314(19) 0.0248(6) Uani 1 1 d . . .
N6 N 1.0336(2) 0.7622(2) 0.81074(18) 0.0242(6) Uani 1 1 d . . .
N7 N 1.0930(2) 0.6971(2) 0.84211(18) 0.0244(6) Uani 1 1 d . . .
B1 B 1.0710(3) 0.5916(3) 0.7781(3) 0.0260(8) Uani 1 1 d . . .
H1 H 1.1239 0.5554 0.8108 0.031 Uiso 1 1 calc R . .
C5 C 0.5728(3) 0.8095(3) 0.7630(3) 0.0297(7) Uani 1 1 d . . .
C6 C 0.5577(3) 0.8395(3) 0.8550(3) 0.0367(8) Uani 1 1 d . . .
C7 C 0.4500(4) 0.8675(3) 0.8613(3) 0.0428(9) Uani 1 1 d . . .
H7 H 0.4350 0.8883 0.9225 0.051 Uiso 1 1 calc R . .
C8 C 0.3651(4) 0.8655(3) 0.7804(3) 0.0442(10) Uani 1 1 d . . .
H8 H 0.2923 0.8843 0.7866 0.053 Uiso 1 1 calc R . .
C9 C 0.3849(3) 0.8366(3) 0.6909(3) 0.0396(9) Uani 1 1 d . . .
H9 H 0.3265 0.8372 0.6361 0.047 Uiso 1 1 calc R . .
C10 C 0.4893(3) 0.8064(3) 0.6792(3) 0.0320(8) Uani 1 1 d . . .
C11 C 0.6492(4) 0.8397(4) 0.9417(3) 0.0520(11) Uani 1 1 d . . .
H11A H 0.6396 0.7673 0.9455 0.078 Uiso 1 1 calc R . .
H11B H 0.6307 0.8740 0.9989 0.078 Uiso 1 1 calc R . .
H11C H 0.7375 0.8777 0.9376 0.078 Uiso 1 1 calc R . .
C12 C 0.5111(4) 0.7721(3) 0.5831(3) 0.0434(9) Uani 1 1 d . . .
H12A H 0.5906 0.8225 0.5745 0.065 Uiso 1 1 calc R . .
H12B H 0.4385 0.7684 0.5336 0.065 Uiso 1 1 calc R . .
H12C H 0.5187 0.7028 0.5779 0.065 Uiso 1 1 calc R . .
C13 C 0.5933(3) 0.4930(3) 0.6720(3) 0.0486(11) Uani 1 1 d . . .
H13A H 0.5941 0.5617 0.7020 0.073 Uiso 1 1 calc R . .
H13B H 0.5243 0.4377 0.6875 0.073 Uiso 1 1 calc R . .
H13C H 0.5787 0.4860 0.6025 0.073 Uiso 1 1 calc R . .
C14 C 0.7195(3) 0.4830(3) 0.7087(2) 0.0307(7) Uani 1 1 d . . .
C15 C 0.7402(3) 0.3987(3) 0.7410(3) 0.0366(8) Uani 1 1 d . . .
H15 H 0.6763 0.3344 0.7419 0.044 Uiso 1 1 calc R . .
C16 C 0.8712(3) 0.4264(3) 0.7714(3) 0.0316(8) Uani 1 1 d . . .
C17 C 0.9450(4) 0.3650(3) 0.8126(3) 0.0407(9) Uani 1 1 d . . .
H17A H 1.0097 0.3611 0.7759 0.061 Uiso 1 1 calc R . .
H17B H 0.8861 0.2941 0.8099 0.061 Uiso 1 1 calc R . .
H17C H 0.9879 0.3994 0.8793 0.061 Uiso 1 1 calc R . .
C18 C 1.0326(4) 0.6752(3) 0.4553(2) 0.0366(8) Uani 1 1 d . . .
H18A H 0.9387 0.6422 0.4374 0.055 Uiso 1 1 calc R . .
H18B H 1.0692 0.6549 0.4019 0.055 Uiso 1 1 calc R . .
H18C H 1.0567 0.7515 0.4705 0.055 Uiso 1 1 calc R . .
C19 C 1.0829(3) 0.6402(3) 0.5401(2) 0.0282(7) Uani 1 1 d . . .
C20 C 1.1817(3) 0.6007(3) 0.5524(3) 0.0323(8) Uani 1 1 d . . .
H20 H 1.2300 0.5888 0.5068 0.039 Uiso 1 1 calc R . .
C21 C 1.1963(3) 0.5824(3) 0.6427(3) 0.0301(7) Uani 1 1 d . . .
C22 C 1.2910(4) 0.5445(3) 0.6961(3) 0.0418(9) Uani 1 1 d . . .
H22A H 1.3355 0.5941 0.7571 0.063 Uiso 1 1 calc R . .
H22B H 1.3538 0.5389 0.6581 0.063 Uiso 1 1 calc R . .
H22C H 1.2458 0.4756 0.7081 0.063 Uiso 1 1 calc R . .
C23 C 1.0284(4) 0.9388(3) 0.8728(2) 0.0343(8) Uani 1 1 d . . .
H23A H 1.0407 0.9607 0.8128 0.051 Uiso 1 1 calc R . .
H23B H 1.0783 0.9973 0.9268 0.051 Uiso 1 1 calc R . .
H23C H 0.9370 0.9174 0.8742 0.051 Uiso 1 1 calc R . .
C24 C 1.0728(3) 0.8486(3) 0.8800(2) 0.0274(7) Uani 1 1 d . . .
C25 C 1.1570(3) 0.8387(3) 0.9560(2) 0.0336(8) Uani 1 1 d . . .
H25 H 1.1988 0.8887 1.0143 0.040 Uiso 1 1 calc R . .
C26 C 1.1681(3) 0.7430(3) 0.9308(2) 0.0299(7) Uani 1 1 d . . .
C27 C 1.2451(4) 0.6905(3) 0.9848(3) 0.0427(9) Uani 1 1 d . . .
H27A H 1.1876 0.6226 0.9912 0.064 Uiso 1 1 calc R . .
H27B H 1.2888 0.7347 1.0485 0.064 Uiso 1 1 calc R . .
H27C H 1.3092 0.6798 0.9501 0.064 Uiso 1 1 calc R . .
C41 C 0.4660(5) 0.1205(4) 0.6975(6) 0.115(3) Uani 1 1 d . . .
H41A H 0.3917 0.0568 0.6667 0.173 Uiso 1 1 calc R . .
H41B H 0.4639 0.1766 0.6637 0.173 Uiso 1 1 calc R . .
H41C H 0.4628 0.1422 0.7642 0.173 Uiso 1 1 calc R . .
C42 C 0.5844(4) 0.0996(3) 0.6942(4) 0.0628(14) Uani 1 1 d . . .
C43 C 0.6572(4) 0.0844(3) 0.7718(3) 0.0469(10) Uani 1 1 d . . .
H43 H 0.6323 0.0905 0.8313 0.056 Uiso 1 1 calc R . .
C44 C 0.7658(4) 0.0605(3) 0.7659(3) 0.0525(11) Uani 1 1 d . . .
H44 H 0.8129 0.0492 0.8212 0.063 Uiso 1 1 calc R . .
C45 C 0.8071(5) 0.0528(4) 0.6844(4) 0.0604(13) Uani 1 1 d . . .
H45 H 0.8828 0.0371 0.6820 0.073 Uiso 1 1 calc R . .
C46 C 0.7386(6) 0.0679(4) 0.6052(4) 0.0752(16) Uani 1 1 d . . .
H46 H 0.7674 0.0629 0.5473 0.090 Uiso 1 1 calc R . .
C47 C 0.6295(6) 0.0900(4) 0.6072(4) 0.0776(17) Uani 1 1 d . . .
H47 H 0.5827 0.0991 0.5505 0.093 Uiso 1 1 calc R . .
C53 C 0.3274(4) 0.4193(4) 0.9449(4) 0.0582(12) Uani 1 1 d D . .
C55 C 0.3076(10) 0.3048(7) 0.7920(5) 0.121(3) Uani 1 1 d . . .
C51 C 0.1802(8) 0.3745(8) 1.0530(6) 0.068(2) Uani 0.720(9) 1 d P A 1
C52 C 0.2203(6) 0.3470(5) 0.9627(4) 0.0485(18) Uani 0.720(9) 1 d P A 1
C54 C 0.3675(8) 0.3963(7) 0.8606(6) 0.073(3) Uani 0.720(9) 1 d P A 1
C56 C 0.1905(8) 0.2288(6) 0.8115(7) 0.068(2) Uani 0.720(9) 1 d P A 1
C57 C 0.1514(11) 0.2526(7) 0.8995(8) 0.065(3) Uani 0.720(9) 1 d P A 1
C61 C 0.2855(16) 0.3288(12) 0.8737(11) 0.055(5) Uiso 0.280(9) 1 d PD A 2
C62 C 0.178(2) 0.246(2) 0.873(2) 0.049(7) Uiso 0.280(9) 1 d PD A 2
C63 C 0.112(2) 0.2423(16) 0.9437(14) 0.066(7) Uiso 0.280(9) 1 d PD A 2
C64 C 0.1520(16) 0.3297(12) 1.0191(13) 0.042(5) Uiso 0.280(9) 1 d PD A 2
C65 C 0.2582(14) 0.4200(12) 1.0230(11) 0.052(5) Uiso 0.280(9) 1 d PD A 2

loop_
_atom_site_aniso_label
_atom_site_aniso_U_11
_atom_site_aniso_U_22
_atom_site_aniso_U_33
_atom_site_aniso_U_23
_atom_site_aniso_U_13
_atom_site_aniso_U_12
Pd1 0.02413(19) 0.02721(19) 0.02839(19) 0.01371(15) 0.00410(14) 0.00874(15)
S1 0.0279(4) 0.0329(5) 0.0299(4) 0.0147(4) -0.0009(3) 0.0075(4)
S2 0.0242(4) 0.0285(4) 0.0330(4) 0.0142(4) 0.0019(3) 0.0053(3)
C1 0.0253(17) 0.0259(16) 0.0289(17) 0.0104(13) 0.0092(13) 0.0108(14)
C2 0.0278(17) 0.0243(16) 0.0275(17) 0.0101(13) 0.0099(13) 0.0122(14)
Mo1 0.01904(14) 0.02201(14) 0.02502(15) 0.00854(11) 0.00468(10) 0.00879(11)
O3 0.0313(14) 0.0405(15) 0.0404(15) 0.0032(12) -0.0026(12) 0.0089(12)
C3 0.0253(17) 0.0250(17) 0.0347(18) 0.0082(14) 0.0056(15) 0.0088(14)
N1 0.0260(15) 0.0282(15) 0.0376(16) 0.0116(12) 0.0072(12) 0.0124(12)
C4 0.0226(16) 0.0223(16) 0.0279(16) 0.0098(13) 0.0039(13) 0.0077(13)
N2 0.0199(13) 0.0265(14) 0.0350(15) 0.0125(12) 0.0059(11) 0.0096(11)
N3 0.0213(14) 0.0272(14) 0.0335(15) 0.0137(12) 0.0074(11) 0.0108(11)
N4 0.0225(14) 0.0235(13) 0.0262(14) 0.0060(11) 0.0045(11) 0.0097(11)
N5 0.0211(13) 0.0227(14) 0.0309(14) 0.0054(11) 0.0041(11) 0.0092(11)
N6 0.0216(14) 0.0278(14) 0.0268(14) 0.0089(11) 0.0061(11) 0.0118(11)
N7 0.0219(14) 0.0290(14) 0.0255(14) 0.0108(11) 0.0061(11) 0.0107(11)
B1 0.0228(18) 0.0237(18) 0.033(2) 0.0094(15) 0.0038(15) 0.0108(15)
C5 0.0227(16) 0.0241(17) 0.046(2) 0.0104(15) 0.0108(15) 0.0098(13)
C6 0.0302(19) 0.036(2) 0.047(2) 0.0108(17) 0.0120(16) 0.0129(16)
C7 0.035(2) 0.041(2) 0.058(3) 0.0090(19) 0.0210(19) 0.0171(18)
C8 0.0265(19) 0.037(2) 0.077(3) 0.013(2) 0.020(2) 0.0156(17)
C9 0.0243(18) 0.033(2) 0.061(3) 0.0145(18) 0.0034(17) 0.0109(15)
C10 0.0242(17) 0.0260(17) 0.046(2) 0.0121(15) 0.0075(15) 0.0078(14)
C11 0.052(3) 0.071(3) 0.041(2) 0.010(2) 0.012(2) 0.033(2)
C12 0.034(2) 0.052(2) 0.045(2) 0.0142(19) 0.0047(17) 0.0161(18)
C13 0.0220(19) 0.045(2) 0.076(3) 0.027(2) 0.0041(19) 0.0053(17)
C14 0.0252(17) 0.0296(18) 0.0373(19) 0.0128(15) 0.0084(14) 0.0067(14)
C15 0.0278(18) 0.0314(19) 0.052(2) 0.0186(17) 0.0109(16) 0.0069(15)
C16 0.0334(19) 0.0268(18) 0.0381(19) 0.0121(15) 0.0093(15) 0.0124(15)
C17 0.041(2) 0.033(2) 0.056(2) 0.0231(18) 0.0097(18) 0.0169(17)
C18 0.041(2) 0.041(2) 0.0312(19) 0.0079(16) 0.0145(16) 0.0146(17)
C19 0.0256(17) 0.0244(17) 0.0312(18) 0.0027(14) 0.0087(14) 0.0049(14)
C20 0.0282(18) 0.0306(18) 0.0370(19) 0.0005(15) 0.0122(15) 0.0094(15)
C21 0.0218(16) 0.0271(17) 0.0393(19) 0.0011(15) 0.0070(14) 0.0086(14)
C22 0.031(2) 0.049(2) 0.051(2) 0.0033(19) 0.0069(17) 0.0249(18)
C23 0.042(2) 0.0325(19) 0.0306(18) 0.0026(15) 0.0062(16) 0.0183(17)
C24 0.0272(17) 0.0302(18) 0.0271(17) 0.0075(14) 0.0069(13) 0.0122(14)
C25 0.0337(19) 0.037(2) 0.0287(18) 0.0044(15) 0.0043(15) 0.0134(16)
C26 0.0268(17) 0.0369(19) 0.0276(17) 0.0090(15) 0.0045(14) 0.0131(15)
C27 0.048(2) 0.052(2) 0.032(2) 0.0124(18) -0.0009(17) 0.028(2)
C41 0.040(3) 0.051(3) 0.247(9) 0.043(5) 0.003(4) 0.015(3)
C42 0.039(3) 0.032(2) 0.108(4) 0.015(2) 0.000(3) 0.0073(19)
C43 0.042(2) 0.038(2) 0.056(3) 0.0030(19) 0.012(2) 0.0115(19)
C44 0.050(3) 0.048(3) 0.054(3) 0.005(2) 0.005(2) 0.015(2)
C45 0.059(3) 0.050(3) 0.073(3) 0.007(2) 0.024(3) 0.020(2)
C46 0.099(5) 0.061(3) 0.069(4) 0.018(3) 0.024(3) 0.028(3)
C47 0.098(5) 0.054(3) 0.068(4) 0.025(3) -0.006(3) 0.016(3)
C53 0.042(3) 0.072(3) 0.071(3) 0.039(3) 0.019(2) 0.021(2)
C55 0.200(9) 0.147(8) 0.073(4) 0.035(5) 0.038(5) 0.127(8)
C51 0.073(5) 0.088(7) 0.052(5) 0.019(5) 0.018(4) 0.038(5)
C52 0.052(4) 0.061(4) 0.042(3) 0.018(3) 0.010(3) 0.030(3)
C54 0.075(6) 0.081(6) 0.061(5) 0.013(4) 0.001(4) 0.031(5)
C56 0.081(6) 0.063(5) 0.071(6) 0.015(4) 0.007(4) 0.046(4)
C57 0.067(6) 0.051(5) 0.077(9) 0.009(5) -0.009(6) 0.036(4)

loop_
_atom_type_symbol
_atom_type_description
_atom_type_scat_dispersion_real
_atom_type_scat_dispersion_imag
_atom_type_scat_source
C C 0.0033 0.0016 'International Tables Vol C Tables 4.2.6.8 and 6.1.1.4'
H H 0.0000 0.0000 'International Tables Vol C Tables 4.2.6.8 and 6.1.1.4'
B B 0.0013 0.0007 'International Tables Vol C Tables 4.2.6.8 and 6.1.1.4'
N N 0.0061 0.0033 'International Tables Vol C Tables 4.2.6.8 and 6.1.1.4'
O O 0.0106 0.0060 'International Tables Vol C Tables 4.2.6.8 and 6.1.1.4'
S S 0.1246 0.1234 'International Tables Vol C Tables 4.2.6.8 and 6.1.1.4'
Mo Mo -1.6832 0.6857 'International Tables Vol C Tables 4.2.6.8 and 6.1.1.4'
Pd Pd -0.9988 1.0072 'International Tables Vol C Tables 4.2.6.8 and 6.1.1.4'

loop_
_geom_angle_atom_site_label_1
_geom_angle_atom_site_label_2
_geom_angle_atom_site_label_3
_geom_angle
_geom_angle_site_symmetry_1
_geom_angle_site_symmetry_3
S1 Pd1 S1 180.000(1) 2_776 .
S1 Pd1 S2 91.25(3) 2_776 2_776
S1 Pd1 S2 88.75(3) . 2_776
S1 Pd1 S2 88.75(3) 2_776 .
S1 Pd1 S2 91.25(3) . .
S2 Pd1 S2 180.0 2_776 .
C1 S1 Pd1 97.46(12) . .
C2 S2 Pd1 98.89(11) . .
C2 C1 S1 128.5(3) . .
C2 C1 Mo1 69.77(19) . .
S1 C1 Mo1 161.7(2) . .
C1 C2 S2 123.8(2) . .
C1 C2 Mo1 71.47(19) . .
S2 C2 Mo1 164.1(2) . .
C3 Mo1 C2 105.00(13) . .
C3 Mo1 C1 66.72(13) . .
C2 Mo1 C1 38.76(13) . .
C3 Mo1 C4 86.39(13) . .
C2 Mo1 C4 96.10(12) . .
C1 Mo1 C4 87.80(12) . .
C3 Mo1 N4 95.70(12) . .
C2 Mo1 N4 91.16(11) . .
C1 Mo1 N4 100.45(11) . .
C4 Mo1 N4 171.66(11) . .
C3 Mo1 N6 166.70(12) . .
C2 Mo1 N6 88.25(12) . .
C1 Mo1 N6 126.29(12) . .
C4 Mo1 N6 91.13(11) . .
N4 Mo1 N6 84.99(9) . .
C3 Mo1 N2 85.65(12) . .
C2 Mo1 N2 167.82(11) . .
C1 Mo1 N2 152.36(12) . .
C4 Mo1 N2 90.38(11) . .
N4 Mo1 N2 81.75(10) . .
N6 Mo1 N2 81.30(10) . .
O3 C3 Mo1 176.5(3) . .
C4 N1 C5 167.6(3) . .
N1 C4 Mo1 175.6(3) . .
C14 N2 N3 106.2(3) . .
C14 N2 Mo1 134.6(2) . .
N3 N2 Mo1 118.53(19) . .
C16 N3 N2 110.2(3) . .
C16 N3 B1 129.1(3) . .
N2 N3 B1 120.7(3) . .
C19 N4 N5 106.8(3) . .
C19 N4 Mo1 133.6(2) . .
N5 N4 Mo1 119.35(19) . .
C21 N5 N4 109.6(3) . .
C21 N5 B1 129.3(3) . .
N4 N5 B1 120.7(2) . .
C24 N6 N7 107.0(3) . .
C24 N6 Mo1 133.3(2) . .
N7 N6 Mo1 119.66(19) . .
C26 N7 N6 109.5(3) . .
C26 N7 B1 130.2(3) . .
N6 N7 B1 120.3(3) . .
N7 B1 N5 109.6(3) . .
N7 B1 N3 108.8(3) . .
N5 B1 N3 108.5(3) . .
C6 C5 C10 124.6(3) . .
C6 C5 N1 118.6(3) . .
C10 C5 N1 116.9(3) . .
C5 C6 C7 116.1(4) . .
C5 C6 C11 122.0(3) . .
C7 C6 C11 121.9(4) . .
C8 C7 C6 121.3(4) . .
C9 C8 C7 120.6(3) . .
C8 C9 C10 121.2(4) . .
C9 C10 C5 116.3(3) . .
C9 C10 C12 122.3(3) . .
C5 C10 C12 121.5(3) . .
N2 C14 C15 109.3(3) . .
N2 C14 C13 123.3(3) . .
C15 C14 C13 127.4(3) . .
C16 C15 C14 106.8(3) . .
N3 C16 C15 107.5(3) . .
N3 C16 C17 123.5(3) . .
C15 C16 C17 129.0(3) . .
N4 C19 C20 109.2(3) . .
N4 C19 C18 122.9(3) . .
C20 C19 C18 127.9(3) . .
C21 C20 C19 106.8(3) . .
N5 C21 C20 107.6(3) . .
N5 C21 C22 121.9(3) . .
C20 C21 C22 130.5(3) . .
N6 C24 C25 109.3(3) . .
N6 C24 C23 123.3(3) . .
C25 C24 C23 127.5(3) . .
C26 C25 C24 106.8(3) . .
N7 C26 C25 107.5(3) . .
N7 C26 C27 122.2(3) . .
C25 C26 C27 130.3(3) . .
C43 C42 C47 115.6(4) . .
C43 C42 C41 122.7(6) . .
C47 C42 C41 121.6(6) . .
C42 C43 C44 121.7(5) . .
C45 C44 C43 121.9(5) . .
C44 C45 C46 118.8(5) . .
C45 C46 C47 121.4(5) . .
C46 C47 C42 120.6(5) . .
C52 C53 C61 71.0(8) . .
C52 C53 C54 119.3(6) . .
C61 C53 C54 48.5(8) . .
C52 C53 C65 46.9(6) . .
C61 C53 C65 117.9(10) . .
C54 C53 C65 166.1(8) . .
C61 C55 C54 51.1(8) . .
C61 C55 C56 64.8(9) . .
C54 C55 C56 115.4(7) . .
C57 C52 C53 121.9(8) . .
C57 C52 C51 120.4(9) . .
C53 C52 C51 117.7(6) . .
C55 C54 C53 124.5(8) . .
C57 C56 C55 119.6(8) . .
C52 C57 C56 119.3(10) . .
C55 C61 C62 102.8(16) . .
C55 C61 C53 135.2(15) . .
C62 C61 C53 120.6(17) . .
C63 C62 C61 124(3) . .
C62 C63 C64 118(2) . .
C63 C64 C65 121.7(18) . .
C64 C65 C53 117.7(13) . .

loop_
_geom_bond_atom_site_label_1
_geom_bond_atom_site_label_2
_geom_bond_distance
_geom_bond_site_symmetry_2
Pd1 S1 2.3284(9) 2_776
Pd1 S1 2.3284(9) .
Pd1 S2 2.3368(8) 2_776
Pd1 S2 2.3368(8) .
S1 C1 1.685(3) .
S2 C2 1.693(3) .
C1 C2 1.341(5) .
C1 Mo1 2.031(3) .
C2 Mo1 2.010(3) .
Mo1 C3 1.966(3) .
Mo1 C4 2.094(3) .
Mo1 N4 2.209(3) .
Mo1 N6 2.238(3) .
Mo1 N2 2.244(3) .
O3 C3 1.154(4) .
N1 C4 1.166(4) .
N1 C5 1.407(4) .
N2 C14 1.352(4) .
N2 N3 1.376(3) .
N3 C16 1.345(4) .
N3 B1 1.548(4) .
N4 C19 1.342(4) .
N4 N5 1.368(3) .
N5 C21 1.354(4) .
N5 B1 1.532(5) .
N6 C24 1.338(4) .
N6 N7 1.369(3) .
N7 C26 1.354(4) .
N7 B1 1.529(4) .
C5 C6 1.392(5) .
C5 C10 1.399(5) .
C6 C7 1.399(5) .
C6 C11 1.492(5) .
C7 C8 1.380(6) .
C8 C9 1.377(6) .
C9 C10 1.394(5) .
C10 C12 1.490(5) .
C13 C14 1.493(5) .
C14 C15 1.388(5) .
C15 C16 1.377(5) .
C16 C17 1.487(5) .
C18 C19 1.481(5) .
C19 C20 1.387(5) .
C20 C21 1.364(5) .
C21 C22 1.492(5) .
C23 C24 1.494(4) .
C24 C25 1.388(5) .
C25 C26 1.369(5) .
C26 C27 1.499(5) .
C41 C42 1.459(7) .
C42 C43 1.366(6) .
C42 C47 1.440(8) .
C43 C44 1.378(6) .
C44 C45 1.341(6) .
C45 C46 1.358(7) .
C46 C47 1.362(8) .
C53 C52 1.386(8) .
C53 C61 1.389(13) .
C53 C54 1.399(9) .
C53 C65 1.476(14) .
C55 C61 1.269(16) .
C55 C54 1.380(11) .
C55 C56 1.496(11) .
C51 C52 1.490(10) .
C52 C57 1.380(11) .
C56 C57 1.443(13) .
C61 C62 1.371(18) .
C62 C63 1.357(17) .
C63 C64 1.398(16) .
C64 C65 1.409(16) .
